data_7237488
loop_
_publ_author_name
'Xiang, Songpo'
'Huang, Zhi'
'Sun, Shuaiqiang'
'Lv, Xialei'
'Fan, Lianwei'
'Ye, Shaofeng'
'Chen, Hongting'
'Guo, Runda'
'Wang, Lei'

_publ_section_title
;
 Highly efficient non-doped OLEDs using aggregation-induced delayed
 fluorescence materials based on 10-phenyl-10H-phenothiazine 5,5-dioxide
 derivatives
;
_journal_issue 42
_journal_name_full 'Journal of Materials Chemistry C'
_journal_page_first 11436
_journal_paper_doi 10.1039/C8TC03648A
_journal_volume 6
_journal_year 2018
_chemical_formula_moiety 'C30 H20 N2 O3 S'
_chemical_formula_sum 'C30 H20 N2 O3 S'
_chemical_formula_weight 488.54
_chemical_name_systematic PXZ2PTO
_space_group_crystal_system monoclinic
_space_group_IT_number 14
_space_group_name_Hall '-P 2yn'
_space_group_name_H-M_alt 'P 1 21/n 1'
_atom_sites_solution_hydrogens difmap
_atom_sites_solution_primary direct
_audit_creation_date 2018-04-11
_audit_creation_method
;
Olex2 1.2
(compiled 2017.03.28 svn.r3405 for OlexSys, GUI svn.r5337)
;
_audit_update_record
;
2018-05-10 deposited with the CCDC.
2018-10-01 downloaded from the CCDC.
;
_cell_angle_alpha 90
_cell_angle_beta 100.8987(8)
_cell_angle_gamma 90
_cell_formula_units_Z 4
_cell_length_a 7.74804(7)
_cell_length_b 30.9577(2)
_cell_length_c 9.60423(7)
_cell_measurement_reflns_used 17333
_cell_measurement_temperature 100.01(10)
_cell_measurement_theta_max 73.5980
_cell_measurement_theta_min 4.3190
_cell_volume 2262.13(3)
_computing_cell_refinement 'CrysAlisPro 1.171.39.28b (Rigaku OD, 2015)'
_computing_data_collection 'CrysAlisPro 1.171.39.28b (Rigaku OD, 2015)'
_computing_data_reduction 'CrysAlisPro 1.171.39.28b (Rigaku OD, 2015)'
_computing_molecular_graphics 'Olex2 (Dolomanov et al., 2009)'
_computing_publication_material 'Olex2 (Dolomanov et al., 2009)'
_computing_structure_refinement 'ShelXL (Sheldrick, 2015)'
_computing_structure_solution 'ShelXS (Sheldrick, 2008)'
_diffrn_ambient_environment N~2~
_diffrn_ambient_temperature 100.01(10)
_diffrn_detector 'CCD plate'
_diffrn_measured_fraction_theta_full 1.000
_diffrn_measured_fraction_theta_max 0.982
_diffrn_measurement_details
;
List of Runs (angles in degrees, time in seconds):

  # Type    Start    End  Width  t~exp~   \w     \q     \k     \f   Frames
#--------------------------------------------------------------------------
  1  \w    -33.00  31.00   0.50    0.50    --    0.00 -82.00 120.00  128
  2  \w    -33.00  31.00   0.50    0.50    --    0.00 -82.00-150.00  128
  3  \w    -33.00  31.00   0.50    0.50    --    0.00 -82.00  30.00  128
  4  \w    -33.00  31.00   0.50    0.50    --    0.00 -82.00   0.00  128
  5  \w      5.00 114.00   0.50    0.50    --   94.60 -45.00 120.00  218
  6  \w      5.00 118.00   0.50    0.50    --   94.60 -61.00 -60.00  226
  7  \w      5.00 111.00   0.50    0.50    --   94.60 -30.00   0.00  212
  8  \w      5.00 124.00   0.50    0.50    --   94.60 -77.00 -60.00  238
  9  \w     78.00 184.00   0.50    0.50    --   94.60  30.00  90.00  212
 10  \w     71.00 184.00   0.50    0.50    --   94.60  15.00  30.00  226
 11  \w    -33.00  31.00   0.50    0.50    --    0.00 -82.00 -60.00  128
 12  \w    -33.00  31.00   0.50    0.50    --    0.00 -82.00 -90.00  128
 13  \w     71.00 184.00   0.50    0.50    --   94.60  15.00-150.00  226
 14  \w      5.00  69.00   0.50    0.50    --   94.60 -77.00 120.00  128
 15  \w     78.00 184.00   0.50    0.50    --   94.60  30.00 -60.00  212
;
_diffrn_measurement_device 'four-circle diffractometer'
_diffrn_measurement_device_type 'XtaLAB AFC12 (RINC): Kappa single'
_diffrn_measurement_method '\w scans'
_diffrn_orient_matrix_type 'CrysAlisPro convention (1999,Acta A55,543-557)'
_diffrn_orient_matrix_UB_11 0.0703417000
_diffrn_orient_matrix_UB_12 0.0461658000
_diffrn_orient_matrix_UB_13 -0.0109043000
_diffrn_orient_matrix_UB_21 0.0961487000
_diffrn_orient_matrix_UB_22 -0.0024883000
_diffrn_orient_matrix_UB_23 0.1556003000
_diffrn_orient_matrix_UB_31 0.1637337000
_diffrn_orient_matrix_UB_32 -0.0184130000
_diffrn_orient_matrix_UB_33 -0.0484906000
_diffrn_radiation_monochromator graphite
_diffrn_radiation_probe x-ray
_diffrn_radiation_type CuK\a
_diffrn_radiation_wavelength 1.54184
_diffrn_reflns_av_R_equivalents 0.0325
_diffrn_reflns_av_unetI/netI 0.0166
_diffrn_reflns_Laue_measured_fraction_full 1.000
_diffrn_reflns_Laue_measured_fraction_max 0.982
_diffrn_reflns_limit_h_max 9
_diffrn_reflns_limit_h_min -8
_diffrn_reflns_limit_k_max 38
_diffrn_reflns_limit_k_min -38
_diffrn_reflns_limit_l_max 11
_diffrn_reflns_limit_l_min -11
_diffrn_reflns_number 21698
_diffrn_reflns_point_group_measured_fraction_full 1.000
_diffrn_reflns_point_group_measured_fraction_max 0.982
_diffrn_reflns_theta_full 67.684
_diffrn_reflns_theta_max 73.773
_diffrn_reflns_theta_min 2.855
_diffrn_source 'fine-focus sealed X-ray tube'
_diffrn_source_type 'Enhance (Cu) X-ray Source'
_exptl_absorpt_coefficient_mu 1.580
_exptl_absorpt_correction_T_max 1.00000
_exptl_absorpt_correction_T_min 0.59504
_exptl_absorpt_correction_type multi-scan
_exptl_absorpt_process_details
;
CrysAlisPro 1.171.39.28b (Rigaku Oxford Diffraction, 2015)
Empirical absorption correction using spherical harmonics,
 implemented in SCALE3 ABSPACK scaling algorithm.
;
_exptl_crystal_colour 'clear yellowish colourless'
_exptl_crystal_colour_lustre clear
_exptl_crystal_colour_modifier yellowish
_exptl_crystal_colour_primary colourless
_exptl_crystal_density_diffrn 1.434
_exptl_crystal_description block
_exptl_crystal_F_000 1016
_refine_diff_density_max 0.475
_refine_diff_density_min -0.563
_refine_diff_density_rms 0.047
_refine_ls_extinction_coef 0.0038(5)
_refine_ls_extinction_expression Fc^*^=kFc[1+0.001xFc^2^\l^3^/sin(2\q)]^-1/4^
_refine_ls_extinction_method 'SHELXL-2014/7 (Sheldrick 2014'
_refine_ls_goodness_of_fit_ref 1.275
_refine_ls_hydrogen_treatment refall
_refine_ls_matrix_type full
_refine_ls_number_parameters 406
_refine_ls_number_reflns 4496
_refine_ls_number_restraints 0
_refine_ls_restrained_S_all 1.275
_refine_ls_R_factor_all 0.0333
_refine_ls_R_factor_gt 0.0328
_refine_ls_shift/su_max 0.001
_refine_ls_shift/su_mean 0.000
_refine_ls_structure_factor_coef Fsqd
_refine_ls_weighting_details 'w=1/[\s^2^(Fo^2^)+(0.1000P)^2^] where P=(Fo^2^+2Fc^2^)/3'
_refine_ls_weighting_scheme calc
_refine_ls_wR_factor_gt 0.1339
_refine_ls_wR_factor_ref 0.1346
_reflns_Friedel_coverage 0.000
_reflns_number_gt 4418
_reflns_number_total 4496
_reflns_threshold_expression 'I > 2\s(I)'
_cod_data_source_file c8tc03648a2.cif
_cod_data_source_block 20180410_1
_cod_original_cell_volume 2262.14(3)
_cod_database_code 7237488
_shelx_shelxl_version_number 2014/7
_shelx_space_group_comment
;
The symmetry employed for this shelxl refinement is uniquely defined
by the following loop, which should always be used as a source of
symmetry information in preference to the above space-group names.
They are only intended as comments.
;
_reflns_odcompleteness_completeness 99.98
_reflns_odcompleteness_iscentric 1
_reflns_odcompleteness_theta 66.97
_olex2_refinement_description
;
;
_olex2_submission_special_instructions 'No special instructions were received'
_oxdiff_exptl_absorpt_empirical_details
;
Empirical correction (ABSPACK) includes:
- Absorption correction using spherical harmonics
- Frame scaling
;
_oxdiff_exptl_absorpt_empirical_full_max 2.561
_oxdiff_exptl_absorpt_empirical_full_min 0.398

loop_
_space_group_symop_operation_xyz
'x, y, z'
'-x+1/2, y+1/2, -z+1/2'
'-x, -y, -z'
'x-1/2, -y-1/2, z-1/2'

loop_
_atom_site_label
_atom_site_type_symbol
_atom_site_fract_x
_atom_site_fract_y
_atom_site_fract_z
_atom_site_U_iso_or_equiv
_atom_site_adp_type
_atom_site_occupancy
_atom_site_site_symmetry_order
_atom_site_calc_flag
S1 S 0.37206(3) 0.17371(2) 0.55225(2) 0.01261(15) Uani 1 1 d
O3 O 0.22007(12) -0.05428(3) 0.02162(9) 0.0201(2) Uani 1 1 d
O1 O 0.48030(11) 0.16178(3) 0.68561(8) 0.0196(2) Uani 1 1 d
O2 O 0.44339(11) 0.20456(3) 0.46596(9) 0.0198(2) Uani 1 1 d
N1 N 0.03063(13) 0.16339(3) 0.34479(10) 0.0143(2) Uani 1 1 d
N2 N 0.18860(13) 0.02285(3) 0.17445(10) 0.0160(2) Uani 1 1 d
C17 C 0.22919(15) 0.05914(4) 0.26758(11) 0.0146(3) Uani 1 1 d
C19 C 0.17175(14) -0.01804(4) 0.23542(12) 0.0151(3) Uani 1 1 d
C14 C 0.30701(14) 0.12801(3) 0.44997(11) 0.0129(2) Uani 1 1 d
C9 C -0.42213(17) 0.14162(4) 0.14799(13) 0.0223(3) Uani 1 1 d
C21 C 0.10949(16) -0.06311(4) 0.42610(13) 0.0204(3) Uani 1 1 d
C25 C 0.25073(15) -0.01439(4) -0.03382(12) 0.0157(3) Uani 1 1 d
C1 C 0.16927(14) 0.19249(4) 0.57721(11) 0.0140(2) Uani 1 1 d
C30 C 0.23415(15) 0.02418(4) 0.03858(12) 0.0142(3) Uani 1 1 d
C16 C 0.41900(15) 0.09236(4) 0.46437(11) 0.0156(3) Uani 1 1 d
C13 C 0.15024(14) 0.12925(3) 0.34873(11) 0.0129(2) Uani 1 1 d
C10 C -0.42433(18) 0.16521(4) 0.02520(13) 0.0234(3) Uani 1 1 d
C28 C 0.31060(16) 0.06293(4) -0.16111(12) 0.0194(3) Uani 1 1 d
C6 C 0.02453(14) 0.18887(3) 0.46484(11) 0.0134(2) Uani 1 1 d
C15 C 0.11436(15) 0.09380(4) 0.25510(11) 0.0144(2) Uani 1 1 d
C18 C 0.38193(16) 0.05783(4) 0.37292(12) 0.0162(3) Uani 1 1 d
C7 C -0.12421(15) 0.16347(4) 0.23356(11) 0.0142(2) Uani 1 1 d
C5 C -0.13093(15) 0.21021(4) 0.48107(12) 0.0174(3) Uani 1 1 d
C22 C 0.12770(16) -0.10003(4) 0.34832(13) 0.0206(3) Uani 1 1 d
C26 C 0.29751(17) -0.01449(4) -0.16566(13) 0.0196(3) Uani 1 1 d
C8 C -0.27193(16) 0.14037(4) 0.25264(12) 0.0177(3) Uani 1 1 d
C24 C 0.18761(15) -0.05554(4) 0.15775(12) 0.0156(3) Uani 1 1 d
C12 C -0.12494(16) 0.18757(4) 0.11189(12) 0.0186(3) Uani 1 1 d
C23 C 0.16778(16) -0.09600(4) 0.21377(13) 0.0191(3) Uani 1 1 d
C11 C -0.27652(18) 0.18844(4) 0.00729(12) 0.0230(3) Uani 1 1 d
C4 C -0.13978(16) 0.23142(4) 0.60670(13) 0.0220(3) Uani 1 1 d
C27 C 0.32800(17) 0.02421(4) -0.22961(12) 0.0203(3) Uani 1 1 d
C2 C 0.15829(16) 0.21333(4) 0.70335(12) 0.0190(3) Uani 1 1 d
C3 C 0.00190(17) 0.23280(4) 0.71935(14) 0.0238(3) Uani 1 1 d
C29 C 0.26292(16) 0.06270(4) -0.02849(12) 0.0165(3) Uani 1 1 d
C20 C 0.13182(16) -0.02244(4) 0.37048(13) 0.0183(3) Uani 1 1 d
H15 H 0.011(2) 0.0935(5) 0.1860(16) 0.021(4) Uiso 1 1 d
H10 H -0.531(2) 0.1674(5) -0.0425(19) 0.036(5) Uiso 1 1 d
H12 H -0.019(2) 0.2023(5) 0.1008(16) 0.021(4) Uiso 1 1 d
H18 H 0.457(2) 0.0334(5) 0.3823(15) 0.016(3) Uiso 1 1 d
H9 H -0.526(2) 0.1260(6) 0.1682(17) 0.031(4) Uiso 1 1 d
H5 H -0.235(2) 0.2073(5) 0.4140(18) 0.028(4) Uiso 1 1 d
H8 H -0.2775(19) 0.1244(5) 0.3387(15) 0.018(3) Uiso 1 1 d
H20 H 0.1175(18) 0.0017(6) 0.4305(15) 0.017(3) Uiso 1 1 d
H2 H 0.262(2) 0.2145(5) 0.7801(17) 0.028(4) Uiso 1 1 d
H16 H 0.519(2) 0.0926(5) 0.5426(17) 0.027(4) Uiso 1 1 d
H3 H -0.007(2) 0.2458(5) 0.8025(19) 0.031(4) Uiso 1 1 d
H11 H -0.264(2) 0.2039(5) -0.0784(19) 0.032(4) Uiso 1 1 d
H27 H 0.354(2) 0.0237(5) -0.3225(17) 0.028(4) Uiso 1 1 d
H4 H -0.256(3) 0.2463(6) 0.6148(19) 0.041(5) Uiso 1 1 d
H21 H 0.082(2) -0.0651(5) 0.5310(18) 0.032(4) Uiso 1 1 d
H29 H 0.250(2) 0.0899(5) 0.0147(16) 0.018(4) Uiso 1 1 d
H22 H 0.116(2) -0.1298(5) 0.3890(16) 0.022(4) Uiso 1 1 d
H26 H 0.306(2) -0.0433(5) -0.2139(16) 0.024(4) Uiso 1 1 d
H28 H 0.335(2) 0.0903(5) -0.2094(18) 0.034(4) Uiso 1 1 d
H23 H 0.178(2) -0.1199(6) 0.1591(18) 0.032(4) Uiso 1 1 d

loop_
_atom_site_aniso_label
_atom_site_aniso_U_11
_atom_site_aniso_U_22
_atom_site_aniso_U_33
_atom_site_aniso_U_23
_atom_site_aniso_U_13
_atom_site_aniso_U_12
S1 0.0104(2) 0.0147(2) 0.0123(2) -0.00038(8) 0.00078(13) -0.00091(9)
O3 0.0303(5) 0.0137(4) 0.0166(4) -0.0013(3) 0.0054(4) -0.0008(3)
O1 0.0170(4) 0.0237(5) 0.0155(4) -0.0015(3) -0.0035(3) 0.0024(3)
O2 0.0165(4) 0.0202(4) 0.0237(4) 0.0017(3) 0.0062(3) -0.0040(3)
N1 0.0134(5) 0.0151(5) 0.0135(5) -0.0012(3) -0.0004(4) 0.0013(4)
N2 0.0202(5) 0.0127(5) 0.0160(5) -0.0007(3) 0.0055(4) -0.0006(4)
C17 0.0168(6) 0.0151(5) 0.0132(5) -0.0010(4) 0.0058(4) -0.0011(4)
C19 0.0108(5) 0.0158(6) 0.0180(6) 0.0011(4) 0.0012(4) 0.0000(4)
C14 0.0121(5) 0.0144(5) 0.0123(5) -0.0012(4) 0.0028(4) -0.0010(4)
C9 0.0157(6) 0.0270(7) 0.0222(6) -0.0028(5) -0.0015(5) -0.0034(5)
C21 0.0179(6) 0.0230(6) 0.0209(6) 0.0056(5) 0.0055(5) 0.0010(5)
C25 0.0153(6) 0.0159(6) 0.0151(5) -0.0008(4) 0.0008(4) -0.0002(4)
C1 0.0114(5) 0.0148(5) 0.0160(5) 0.0003(4) 0.0027(4) -0.0009(4)
C30 0.0111(5) 0.0174(6) 0.0134(5) -0.0007(4) 0.0009(4) 0.0004(4)
C16 0.0128(5) 0.0187(6) 0.0150(5) 0.0018(4) 0.0019(4) 0.0012(4)
C13 0.0123(5) 0.0140(5) 0.0131(5) 0.0009(4) 0.0041(4) -0.0002(4)
C10 0.0196(6) 0.0294(6) 0.0177(6) -0.0040(5) -0.0052(5) 0.0031(5)
C28 0.0196(6) 0.0206(6) 0.0179(6) 0.0027(4) 0.0031(5) -0.0012(5)
C6 0.0149(5) 0.0117(5) 0.0138(5) -0.0001(4) 0.0031(4) -0.0016(4)
C15 0.0148(5) 0.0161(5) 0.0123(5) -0.0001(4) 0.0026(4) -0.0012(4)
C18 0.0151(6) 0.0162(5) 0.0183(5) 0.0005(4) 0.0060(4) 0.0028(4)
C7 0.0137(6) 0.0138(5) 0.0139(5) -0.0021(4) -0.0002(4) 0.0028(4)
C5 0.0133(5) 0.0162(5) 0.0220(6) -0.0012(4) 0.0013(4) 0.0007(4)
C22 0.0171(6) 0.0196(6) 0.0239(6) 0.0072(5) 0.0011(5) -0.0001(5)
C26 0.0210(6) 0.0200(6) 0.0172(6) -0.0029(4) 0.0024(5) 0.0021(5)
C8 0.0172(6) 0.0180(5) 0.0165(5) 0.0002(4) 0.0000(4) -0.0014(4)
C24 0.0122(5) 0.0173(6) 0.0162(5) 0.0012(4) 0.0005(4) -0.0004(4)
C12 0.0195(6) 0.0188(6) 0.0174(6) 0.0000(4) 0.0035(5) -0.0004(5)
C23 0.0179(6) 0.0150(6) 0.0230(6) 0.0005(4) 0.0002(5) 0.0001(4)
C11 0.0264(6) 0.0263(6) 0.0147(5) 0.0021(5) -0.0001(5) 0.0040(5)
C4 0.0175(6) 0.0201(6) 0.0300(7) -0.0074(5) 0.0082(5) 0.0010(5)
C27 0.0224(6) 0.0258(6) 0.0134(5) -0.0002(4) 0.0055(5) 0.0015(5)
C2 0.0172(6) 0.0216(6) 0.0181(5) -0.0044(4) 0.0030(4) -0.0018(5)
C3 0.0230(6) 0.0252(6) 0.0247(6) -0.0110(5) 0.0082(5) -0.0013(5)
C29 0.0172(6) 0.0147(6) 0.0171(5) -0.0013(4) 0.0021(4) -0.0011(4)
C20 0.0181(6) 0.0179(6) 0.0198(5) 0.0015(4) 0.0055(4) 0.0015(4)

loop_
_atom_type_symbol
_atom_type_description
_atom_type_scat_dispersion_real
_atom_type_scat_dispersion_imag
_atom_type_scat_source
C C 0.0181 0.0091 'International Tables Vol C Tables 4.2.6.8 and 6.1.1.4'
H H 0.0000 0.0000 'International Tables Vol C Tables 4.2.6.8 and 6.1.1.4'
N N 0.0311 0.0180 'International Tables Vol C Tables 4.2.6.8 and 6.1.1.4'
O O 0.0492 0.0322 'International Tables Vol C Tables 4.2.6.8 and 6.1.1.4'
S S 0.3331 0.5567 'International Tables Vol C Tables 4.2.6.8 and 6.1.1.4'

loop_
_geom_angle_atom_site_label_1
_geom_angle_atom_site_label_2
_geom_angle_atom_site_label_3
_geom_angle
O1 S1 O2 117.33(5)
O1 S1 C14 110.56(5)
O1 S1 C1 110.71(5)
O2 S1 C14 108.39(5)
O2 S1 C1 108.26(5)
C1 S1 C14 100.20(5)
C24 O3 C25 117.77(9)
C13 N1 C6 121.73(9)
C13 N1 C7 118.20(9)
C6 N1 C7 116.93(9)
C19 N2 C17 118.09(9)
C19 N2 C30 117.87(9)
C30 N2 C17 119.26(9)
C15 C17 N2 119.46(10)
C15 C17 C18 121.66(10)
C18 C17 N2 118.84(10)
C24 C19 N2 119.94(10)
C20 C19 N2 121.81(10)
C20 C19 C24 118.19(11)
C16 C14 S1 118.60(8)
C16 C14 C13 122.02(10)
C13 C14 S1 119.22(8)
C10 C9 C8 120.37(12)
C22 C21 C20 120.41(11)
O3 C25 C30 122.13(10)
C26 C25 O3 116.41(10)
C26 C25 C30 121.46(11)
C6 C1 S1 118.64(8)
C2 C1 S1 118.86(9)
C2 C1 C6 122.33(10)
C25 C30 N2 119.69(10)
C29 C30 N2 122.74(10)
C29 C30 C25 117.56(11)
C18 C16 C14 119.97(10)
N1 C13 C14 121.31(9)
N1 C13 C15 121.27(10)
C14 C13 C15 117.36(10)
C9 C10 C11 120.03(11)
C27 C28 C29 119.76(11)
N1 C6 C1 121.93(10)
N1 C6 C5 121.09(10)
C1 C6 C5 116.90(10)
C17 C15 C13 120.06(10)
C16 C18 C17 118.82(11)
C8 C7 N1 119.32(10)
C12 C7 N1 119.60(11)
C12 C7 C8 121.05(11)
C4 C5 C6 120.17(11)
C21 C22 C23 119.34(11)
C25 C26 C27 120.01(11)
C9 C8 C7 119.26(11)
O3 C24 C19 122.23(10)
O3 C24 C23 116.63(10)
C23 C24 C19 121.13(11)
C7 C12 C11 119.13(11)
C24 C23 C22 120.22(11)
C10 C11 C12 120.16(11)
C5 C4 C3 122.04(11)
C28 C27 C26 119.79(11)
C3 C2 C1 119.80(11)
C2 C3 C4 118.59(11)
C28 C29 C30 121.40(11)
C21 C20 C19 120.69(11)

loop_
_geom_bond_atom_site_label_1
_geom_bond_atom_site_label_2
_geom_bond_distance
S1 O1 1.4401(8)
S1 O2 1.4413(8)
S1 C14 1.7416(11)
S1 C1 1.7339(11)
O3 C25 1.3830(14)
O3 C24 1.3779(15)
N1 C13 1.4017(14)
N1 C6 1.4051(14)
N1 C7 1.4477(14)
N2 C17 1.4336(14)
N2 C19 1.4111(14)
N2 C30 1.4154(14)
C17 C15 1.3845(16)
C17 C18 1.4046(16)
C19 C24 1.3976(16)
C19 C20 1.3959(16)
C14 C16 1.3946(16)
C14 C13 1.4056(15)
C9 C10 1.3845(18)
C9 C8 1.3870(16)
C21 C22 1.3872(18)
C21 C20 1.3913(16)
C25 C30 1.3998(15)
C25 C26 1.3814(17)
C1 C6 1.4061(15)
C1 C2 1.3893(16)
C30 C29 1.3931(16)
C16 C18 1.3788(16)
C13 C15 1.4126(15)
C10 C11 1.390(2)
C28 C27 1.3861(17)
C28 C29 1.3917(17)
C6 C5 1.4081(16)
C7 C8 1.3909(17)
C7 C12 1.3855(15)
C5 C4 1.3868(16)
C22 C23 1.3905(17)
C26 C27 1.3869(17)
C24 C23 1.3834(16)
C12 C11 1.3940(17)
C4 C3 1.3886(18)
C2 C3 1.3877(17)
